data_4021100
loop_
_publ_author_name
'Douglass F. Taber'
'Yongchun Pan'
'Xia Zhao'

_publ_section_title
;
 A Flexible Enantioselective Synthesis of the Isofurans
;
_journal_name_full 'Journal of Organic Chemistry'
_journal_page_first 7234
_journal_page_last 7240
_journal_paper_doi 10.1021/jo048863o
_journal_volume 69
_journal_year 2004
_chemical_formula_sum 'C14 H22 O5'
_chemical_formula_weight 270.32
_space_group_IT_number 19
_symmetry_cell_setting orthorhombic
_symmetry_space_group_name_Hall 'P 2ac 2ab'
_symmetry_space_group_name_H-M 'P 21 21 21'
_cell_angle_alpha 90.00
_cell_angle_beta 90.00
_cell_angle_gamma 90.00
_cell_formula_units_Z 4
_cell_length_a 5.546(2)
_cell_length_b 9.811(4)
_cell_length_c 26.178(10)
_cell_measurement_temperature 150(2)
_cell_volume 1424.2(9)
_diffrn_ambient_temperature 150(2)
_exptl_crystal_density_diffrn 1.261
_cod_depositor_comments
;
The following automatic conversions were performed:
'_symmetry_cell_setting' value 'Orthorhombic' changed to 'orthorhombic'
according to '/home/saulius/struct/CIF-dictionaries/cif_core.dic'
dictionary named 'cif_core.dic' version 2.4.1 from 2010-06-29.

Automatic conversion script
Id: cif_fix_enum 1527 2010-12-29 10:47:43Z saulius 
;
_cod_database_code 4021100

loop_
_symmetry_equiv_pos_as_xyz
'x, y, z'
'-x+1/2, -y, z+1/2'
'-x, y+1/2, -z+1/2'
'x+1/2, -y+1/2, -z'

loop_
_atom_site_label
_atom_site_type_symbol
_atom_site_fract_x
_atom_site_fract_y
_atom_site_fract_z
_atom_site_U_iso_or_equiv
_atom_site_adp_type
_atom_site_occupancy
_atom_site_symmetry_multiplicity
_atom_site_calc_flag
_atom_site_refinement_flags
_atom_site_disorder_assembly
_atom_site_disorder_group
O1 O 0.5749(2) 0.13385(12) 0.50357(4) 0.0397(3) Uani 1 1 d . . .
O2 O 0.62737(18) 0.00816(10) 0.37367(4) 0.0282(2) Uani 1 1 d . . .
O3 O 0.52606(16) 0.29156(9) 0.34394(4) 0.0256(2) Uani 1 1 d . . .
H3A H 0.4435 0.3633 0.3431 0.038 Uiso 1 1 calc R . .
O4 O 1.04265(17) 0.14395(10) 0.21135(4) 0.0271(2) Uani 1 1 d . . .
O5 O 0.82238(16) -0.00756(9) 0.16114(3) 0.0230(2) Uani 1 1 d . . .
C1 C 0.7924(3) 0.06391(17) 0.48834(6) 0.0376(4) Uani 1 1 d . . .
H1A H 0.7908 -0.0370 0.4885 0.045 Uiso 1 1 calc R . .
H1B H 0.9488 0.1058 0.4977 0.045 Uiso 1 1 calc R . .
C2 C 0.6441(3) 0.13369(15) 0.45038(5) 0.0277(3) Uani 1 1 d . . .
H2A H 0.7093 0.2212 0.4365 0.033 Uiso 1 1 calc R . .
C3 C 0.4823(3) 0.05361(13) 0.41576(5) 0.0246(3) Uani 1 1 d . . .
H3B H 0.4173 -0.0272 0.4346 0.030 Uiso 1 1 calc R . .
C4 C 0.2733(2) 0.13487(14) 0.39265(6) 0.0265(3) Uani 1 1 d . . .
H4A H 0.1270 0.0778 0.3893 0.032 Uiso 1 1 calc R . .
H4B H 0.2349 0.2159 0.4137 0.032 Uiso 1 1 calc R . .
C5 C 0.3704(2) 0.17624(13) 0.34046(5) 0.0230(3) Uani 1 1 d . . .
H5A H 0.2370 0.1920 0.3155 0.028 Uiso 1 1 calc R . .
C6 C 0.5202(2) 0.05187(13) 0.32619(5) 0.0230(3) Uani 1 1 d . . .
H6A H 0.4109 -0.0214 0.3132 0.028 Uiso 1 1 calc R . .
C7 C 0.7161(2) 0.07618(13) 0.28803(5) 0.0237(3) Uani 1 1 d . . .
H7A H 0.8166 0.1539 0.2920 0.028 Uiso 1 1 calc R . .
C8 C 0.7544(2) -0.00613(14) 0.24917(5) 0.0256(3) Uani 1 1 d . . .
H8A H 0.6544 -0.0844 0.2465 0.031 Uiso 1 1 calc R . .
C9 C 0.9423(2) 0.01322(14) 0.20875(5) 0.0249(3) Uani 1 1 d . . .
H9A H 1.0722 -0.0566 0.2130 0.030 Uiso 1 1 calc R . .
C10 C 1.2211(2) 0.16222(15) 0.17201(5) 0.0263(3) Uani 1 1 d . . .
H10A H 1.3542 0.0964 0.1773 0.032 Uiso 1 1 calc R . .
H10B H 1.2891 0.2553 0.1744 0.032 Uiso 1 1 calc R . .
C11 C 1.1127(2) 0.14119(14) 0.11893(5) 0.0225(3) Uani 1 1 d . . .
C12 C 0.9909(2) 0.00210(13) 0.11940(5) 0.0230(3) Uani 1 1 d . . .
H12A H 0.9050 -0.0123 0.0867 0.028 Uiso 1 1 calc R . .
H12B H 1.1147 -0.0701 0.1228 0.028 Uiso 1 1 calc R . .
C13 C 0.9316(2) 0.25394(14) 0.10701(7) 0.0328(3) Uani 1 1 d . . .
H13A H 1.0147 0.3421 0.1063 0.049 Uiso 1 1 calc R . .
H13B H 0.8062 0.2554 0.1334 0.049 Uiso 1 1 calc R . .
H13C H 0.8575 0.2367 0.0736 0.049 Uiso 1 1 calc R . .
C14 C 1.3129(3) 0.13973(17) 0.07871(6) 0.0321(3) Uani 1 1 d . . .
H14A H 1.3945 0.2283 0.0783 0.048 Uiso 1 1 calc R . .
H14B H 1.2428 0.1218 0.0450 0.048 Uiso 1 1 calc R . .
H14C H 1.4297 0.0681 0.0870 0.048 Uiso 1 1 calc R . .

loop_
_atom_site_aniso_label
_atom_site_aniso_U_11
_atom_site_aniso_U_22
_atom_site_aniso_U_33
_atom_site_aniso_U_23
_atom_site_aniso_U_13
_atom_site_aniso_U_12
O1 0.0574(7) 0.0429(6) 0.0187(5) -0.0025(5) 0.0050(5) 0.0042(6)
O2 0.0360(5) 0.0292(5) 0.0194(5) -0.0011(4) -0.0010(4) 0.0122(5)
O3 0.0236(4) 0.0176(4) 0.0356(6) 0.0017(4) 0.0003(4) 0.0014(4)
O4 0.0284(5) 0.0279(5) 0.0250(5) -0.0086(4) 0.0034(4) -0.0066(4)
O5 0.0261(4) 0.0228(4) 0.0199(5) -0.0035(4) 0.0018(4) -0.0054(4)
C1 0.0489(9) 0.0377(8) 0.0262(8) -0.0001(7) -0.0050(7) 0.0042(7)
C2 0.0369(8) 0.0274(7) 0.0189(7) -0.0004(6) 0.0047(6) -0.0006(6)
C3 0.0318(7) 0.0203(6) 0.0218(7) 0.0013(5) 0.0044(6) -0.0001(6)
C4 0.0246(6) 0.0248(6) 0.0300(7) -0.0015(6) 0.0048(6) -0.0007(6)
C5 0.0190(6) 0.0226(6) 0.0274(7) 0.0005(5) -0.0033(5) -0.0004(5)
C6 0.0261(6) 0.0216(6) 0.0213(7) -0.0011(5) -0.0030(5) -0.0004(5)
C7 0.0238(6) 0.0241(6) 0.0232(7) -0.0001(5) -0.0029(5) 0.0002(5)
C8 0.0316(6) 0.0229(6) 0.0222(7) 0.0002(6) -0.0002(5) -0.0020(6)
C9 0.0305(7) 0.0235(6) 0.0206(6) -0.0025(5) -0.0011(5) 0.0014(5)
C10 0.0208(6) 0.0298(7) 0.0282(8) -0.0053(6) 0.0010(5) -0.0050(5)
C11 0.0182(5) 0.0245(6) 0.0248(7) -0.0010(5) 0.0011(5) -0.0013(5)
C12 0.0261(6) 0.0231(6) 0.0196(6) -0.0031(5) 0.0014(5) -0.0028(6)
C13 0.0242(6) 0.0253(6) 0.0490(9) 0.0074(7) 0.0004(7) -0.0011(5)
C14 0.0252(7) 0.0412(8) 0.0299(8) 0.0006(7) 0.0039(6) -0.0056(7)

loop_
_geom_bond_atom_site_label_1
_geom_bond_atom_site_label_2
_geom_bond_distance
_geom_bond_site_symmetry_2
_geom_bond_publ_flag
O1 C1 1.444(2) . ?
O1 C2 1.4443(17) . ?
O2 C3 1.4352(16) . ?
O2 C6 1.4428(16) . ?
O3 C5 1.4259(16) . ?
O4 C9 1.3997(17) . ?
O4 C10 1.4398(17) . ?
O5 C9 1.4273(16) . ?
O5 C12 1.4411(15) . ?
C1 C2 1.460(2) . ?
C2 C3 1.498(2) . ?
C3 C4 1.531(2) . ?
C4 C5 1.523(2) . ?
C5 C6 1.5228(18) . ?
C6 C7 1.4949(19) . ?
C7 C8 1.316(2) . ?
C8 C9 1.4974(19) . ?
C10 C11 1.5280(19) . ?
C11 C12 1.5225(18) . ?
C11 C13 1.5263(19) . ?
C11 C14 1.5304(18) . ?

loop_
_cod_related_entry_id
_cod_related_entry_database
_cod_related_entry_code
1 ChemSpider 21176649
